data_7237792
loop_
_publ_author_name
'Sharber, Seth A.'
'Mann, Arielle'
'Shih, Kuo-Chih'
'Mullin, William J.'
'Nieh, Mu-Ping'
'Thomas, Samuel W.'

_publ_section_title
;
 Directed polymorphism and mechanofluorochromism of conjugated materials
 through weak non-covalent control
;
_journal_issue 27
_journal_name_full 'Journal of Materials Chemistry C'
_journal_page_first 8316
_journal_paper_doi 10.1039/C9TC01301F
_journal_volume 7
_journal_year 2019
_chemical_formula_sum 'C44 H24 F10 O8'
_chemical_formula_weight 870.63
_space_group_crystal_system triclinic
_space_group_IT_number 2
_space_group_name_Hall '-P 1'
_space_group_name_H-M_alt 'P -1'
_atom_sites_solution_hydrogens geom
_audit_creation_method SHELXL-2017/1
_audit_update_record
;
2019-02-13 deposited with the CCDC.	2019-06-05 downloaded from the CCDC.
;
_cell_angle_alpha 100.489(2)
_cell_angle_beta 91.139(2)
_cell_angle_gamma 102.556(2)
_cell_formula_units_Z 2
_cell_length_a 7.5972(8)
_cell_length_b 13.9199(14)
_cell_length_c 18.3585(19)
_cell_measurement_reflns_used 9978
_cell_measurement_temperature 100(2)
_cell_measurement_theta_max 26.59
_cell_measurement_theta_min 2.26
_cell_volume 1859.8(3)
_computing_structure_refinement 'SHELXL-2017/1 (Sheldrick, 2017)'
_computing_structure_solution 'SHELXT 2014/5 (Sheldrick, 2014)'
_diffrn_ambient_temperature 100(2)
_diffrn_measured_fraction_theta_full 0.996
_diffrn_measured_fraction_theta_max 0.994
_diffrn_measurement_device_type 'Bruker APEX-II CCD'
_diffrn_measurement_method '\f and \w scans'
_diffrn_radiation_type MoK\a
_diffrn_radiation_wavelength 0.71073
_diffrn_reflns_av_R_equivalents 0.0343
_diffrn_reflns_av_unetI/netI 0.0292
_diffrn_reflns_Laue_measured_fraction_full 0.996
_diffrn_reflns_Laue_measured_fraction_max 0.994
_diffrn_reflns_limit_h_max 9
_diffrn_reflns_limit_h_min -9
_diffrn_reflns_limit_k_max 17
_diffrn_reflns_limit_k_min -17
_diffrn_reflns_limit_l_max 23
_diffrn_reflns_limit_l_min -23
_diffrn_reflns_number 31077
_diffrn_reflns_point_group_measured_fraction_full 0.996
_diffrn_reflns_point_group_measured_fraction_max 0.994
_diffrn_reflns_theta_full 25.242
_diffrn_reflns_theta_max 26.628
_diffrn_reflns_theta_min 1.130
_exptl_absorpt_coefficient_mu 0.139
_exptl_absorpt_correction_type multi-scan
_exptl_absorpt_process_details 'Sheldrick, G. M. (1996). SADABS. University of G\"ottingen, Germany'
_exptl_crystal_colour Violet
_exptl_crystal_density_diffrn 1.555
_exptl_crystal_description Plate
_exptl_crystal_F_000 884
_exptl_crystal_recrystallization_method 'Re-crystallisation from solvent: Ethyl Acetate'
_exptl_crystal_size_max 0.300
_exptl_crystal_size_mid 0.200
_exptl_crystal_size_min 0.100
_exptl_transmission_factor_max 0.9880
_exptl_transmission_factor_min 0.9630
_refine_diff_density_max 0.720
_refine_diff_density_min -0.769
_refine_diff_density_rms 0.064
_refine_ls_extinction_method none
_refine_ls_goodness_of_fit_ref 1.040
_refine_ls_hydrogen_treatment constr
_refine_ls_matrix_type full
_refine_ls_number_parameters 561
_refine_ls_number_reflns 7770
_refine_ls_number_restraints 0
_refine_ls_restrained_S_all 1.040
_refine_ls_R_factor_all 0.0606
_refine_ls_R_factor_gt 0.0457
_refine_ls_shift/su_max 0.001
_refine_ls_shift/su_mean 0.000
_refine_ls_structure_factor_coef Fsqd
_refine_ls_weighting_details 'w=1/[\s^2^(Fo^2^)+(0.0650P)^2^+1.3875P] where P=(Fo^2^+2Fc^2^)/3'
_refine_ls_weighting_scheme calc
_refine_ls_wR_factor_gt 0.1206
_refine_ls_wR_factor_ref 0.1347
_reflns_Friedel_coverage 0.000
_reflns_number_gt 6197
_reflns_number_total 7770
_reflns_threshold_expression 'I > 2\s(I)'
_cod_data_source_file c9tc01301f3.cif
_cod_data_source_block SS170710_0m_a
_cod_database_code 7237792
_shelx_shelxl_version_number 2017/1
_shelx_space_group_comment
;
The symmetry employed for this shelxl refinement is uniquely defined
by the following loop, which should always be used as a source of
symmetry information in preference to the above space-group names.
They are only intended as comments.
;
_shelx_estimated_absorpt_t_min 0.959
_shelx_estimated_absorpt_t_max 0.986

loop_
_space_group_symop_operation_xyz
'x, y, z'
'-x, -y, -z'

loop_
_atom_site_label
_atom_site_type_symbol
_atom_site_fract_x
_atom_site_fract_y
_atom_site_fract_z
_atom_site_U_iso_or_equiv
_atom_site_adp_type
_atom_site_occupancy
_atom_site_site_symmetry_order
_atom_site_calc_flag
_atom_site_refinement_flags_posn
_atom_site_refinement_flags_adp
C1' C 0.6873(2) 0.52761(13) 0.50754(9) 0.0176(4) Uani 1 1 d . .
H1' H 0.815469 0.546185 0.512724 0.021 Uiso 1 1 calc R U
C1 C -0.3357(2) -0.02222(13) 0.48286(10) 0.0186(4) Uani 1 1 d . .
H1 H -0.222340 -0.037396 0.471214 0.022 Uiso 1 1 calc R U
C2' C 0.3970(2) 0.56613(13) 0.53272(9) 0.0174(4) Uani 1 1 d . .
C2 C -0.3390(2) 0.06897(13) 0.52761(10) 0.0178(4) Uani 1 1 d . .
C3' C 0.5870(2) 0.59541(13) 0.54070(9) 0.0177(4) Uani 1 1 d . .
C3 C -0.4937(2) -0.09250(13) 0.45433(10) 0.0177(4) Uani 1 1 d . .
C21 C -0.1582(2) 0.13686(14) 0.55213(11) 0.0211(4) Uani 1 1 d . .
O21 O -0.0198(2) 0.11783(14) 0.53383(15) 0.0742(8) Uani 1 1 d . .
O21' O 0.13629(19) 0.63437(11) 0.53278(8) 0.0315(3) Uani 1 1 d . .
C21' C 0.2746(2) 0.63252(14) 0.56421(10) 0.0192(4) Uani 1 1 d . .
C22 C 0.0030(3) 0.29310(17) 0.61865(14) 0.0382(6) Uani 1 1 d . .
H22A H 0.040758 0.335999 0.581690 0.046 Uiso 1 1 calc R U
H22B H 0.099050 0.257268 0.626177 0.046 Uiso 1 1 calc R U
O22 O -0.16673(19) 0.22211(12) 0.59335(11) 0.0460(5) Uani 1 1 d . .
O22' O 0.33454(17) 0.68562(10) 0.63172(7) 0.0216(3) Uani 1 1 d . .
C22' C 0.2199(3) 0.75143(15) 0.66471(11) 0.0233(4) Uani 1 1 d . .
H22C H 0.116612 0.712565 0.686785 0.028 Uiso 1 1 calc R U
H22D H 0.171791 0.781939 0.626202 0.028 Uiso 1 1 calc R U
C23 C -0.0299(2) 0.35522(14) 0.69032(12) 0.0255(4) Uani 1 1 d . .
C23' C 0.3316(2) 0.83161(14) 0.72348(10) 0.0207(4) Uani 1 1 d . .
C24 C -0.0482(3) 0.31677(17) 0.75479(15) 0.0361(5) Uani 1 1 d . .
F24 F -0.0331(2) 0.22247(11) 0.75221(12) 0.0633(5) Uani 1 1 d . .
F24' F 0.46312(18) 0.91740(10) 0.63273(7) 0.0386(3) Uani 1 1 d . .
C24' C 0.4450(3) 0.91388(15) 0.70450(11) 0.0256(4) Uani 1 1 d . .
C25 C -0.0771(3) 0.3718(2) 0.82135(14) 0.0428(6) Uani 1 1 d . .
F25 F -0.0874(3) 0.33213(18) 0.88244(11) 0.0804(6) Uani 1 1 d . .
F25' F 0.64570(19) 1.07211(10) 0.73564(10) 0.0512(4) Uani 1 1 d . .
C25' C 0.5399(3) 0.99324(16) 0.75689(14) 0.0327(5) Uani 1 1 d . .
C26 C -0.0911(3) 0.46898(19) 0.82526(13) 0.0367(5) Uani 1 1 d . .
F26 F -0.1201(2) 0.52359(14) 0.88974(8) 0.0603(5) Uani 1 1 d . .
F26' F 0.6167(2) 1.06550(11) 0.88233(9) 0.0530(4) Uani 1 1 d . .
C26' C 0.5246(3) 0.99016(16) 0.83067(13) 0.0336(5) Uani 1 1 d . .
C27 C -0.0751(3) 0.51001(15) 0.76273(13) 0.0304(5) Uani 1 1 d . .
F27 F -0.09077(19) 0.60447(9) 0.76594(10) 0.0498(4) Uani 1 1 d . .
F27' F 0.3972(2) 0.90670(11) 0.92393(7) 0.0442(4) Uani 1 1 d . .
C27' C 0.4136(3) 0.90894(17) 0.85185(11) 0.0302(5) Uani 1 1 d . .
C28 C -0.0438(3) 0.45357(15) 0.69644(11) 0.0253(4) Uani 1 1 d . .
F28 F -0.02716(19) 0.49755(11) 0.63722(8) 0.0431(3) Uani 1 1 d . .
F28' F 0.20710(16) 0.75554(9) 0.82097(7) 0.0322(3) Uani 1 1 d . .
C28' C 0.3185(3) 0.83129(14) 0.79829(11) 0.0233(4) Uani 1 1 d . .
C31 C -0.4768(2) -0.18234(13) 0.40587(10) 0.0187(4) Uani 1 1 d . .
C31' C 0.6821(2) 0.68977(14) 0.58301(10) 0.0199(4) Uani 1 1 d . .
C32 C -0.4611(2) -0.25509(14) 0.36266(10) 0.0198(4) Uani 1 1 d . .
C32' C 0.7639(2) 0.76511(14) 0.62230(11) 0.0214(4) Uani 1 1 d . .
C33 C -0.4517(2) -0.34250(13) 0.30928(10) 0.0185(4) Uani 1 1 d . .
C33' C 0.8543(2) 0.84665(13) 0.67924(10) 0.0198(4) Uani 1 1 d . .
C34 C -0.3947(3) -0.33307(14) 0.23858(11) 0.0227(4) Uani 1 1 d . .
H34 H -0.362615 -0.268701 0.225704 0.027 Uiso 1 1 calc R U
C34' C 0.9639(2) 0.93439(14) 0.66336(10) 0.0205(4) Uani 1 1 d . .
H34' H 0.975455 0.943257 0.613445 0.025 Uiso 1 1 calc R U
C35 C -0.3849(3) -0.41745(14) 0.18740(11) 0.0228(4) Uani 1 1 d . .
H35 H -0.343519 -0.410746 0.139695 0.027 Uiso 1 1 calc R U
C35' C 1.0551(3) 1.00810(14) 0.72111(10) 0.0205(4) Uani 1 1 d . .
H35' H 1.130485 1.067375 0.710653 0.025 Uiso 1 1 calc R U
C36 C -0.4353(2) -0.51217(13) 0.20519(10) 0.0193(4) Uani 1 1 d . .
C36' C 1.0367(2) 0.99568(13) 0.79441(10) 0.0194(4) Uani 1 1 d . .
C37 C -0.4933(3) -0.52179(14) 0.27541(10) 0.0215(4) Uani 1 1 d . .
H37 H -0.528467 -0.586396 0.287662 0.026 Uiso 1 1 calc R U
C37' C 0.9249(2) 0.90925(14) 0.80972(11) 0.0212(4) Uani 1 1 d . .
H37' H 0.910829 0.901412 0.859759 0.025 Uiso 1 1 calc R U
C38 C -0.4997(2) -0.43767(14) 0.32726(10) 0.0210(4) Uani 1 1 d . .
H38 H -0.536935 -0.444481 0.375509 0.025 Uiso 1 1 calc R U
C38' C 0.8345(2) 0.83493(14) 0.75296(11) 0.0221(4) Uani 1 1 d . .
H38' H 0.758991 0.775946 0.763815 0.027 Uiso 1 1 calc R U
C39 C -0.4369(3) -0.60399(14) 0.14903(11) 0.0229(4) Uani 1 1 d . .
O39 O -0.53302(19) -0.68505(10) 0.14961(8) 0.0294(3) Uani 1 1 d . .
O39' O 1.2470(2) 1.14822(11) 0.84634(8) 0.0317(3) Uani 1 1 d . .
C39' C 1.1411(3) 1.07412(14) 0.85538(10) 0.0208(4) Uani 1 1 d . .
C41' C 1.0921(3) 1.19743(17) 1.01322(12) 0.0356(5) Uani 1 1 d . .
H41A H 1.082876 1.237045 0.974886 0.053 Uiso 1 1 calc R U
H41B H 1.152185 1.241842 1.058640 0.053 Uiso 1 1 calc R U
H41C H 0.970811 1.163339 1.023581 0.053 Uiso 1 1 calc R U
C41 C -0.4418(3) -0.64919(17) -0.02804(12) 0.0349(5) Uani 1 1 d . .
H41D H -0.395726 -0.583236 -0.040701 0.052 Uiso 1 1 calc R U
H41E H -0.564858 -0.653581 -0.011783 0.052 Uiso 1 1 calc R U
H41F H -0.442789 -0.701596 -0.071754 0.052 Uiso 1 1 calc R U
C40' C 1.2001(3) 1.12091(16) 0.98647(11) 0.0287(4) Uani 1 1 d . .
H40A H 1.320429 1.154949 0.973367 0.034 Uiso 1 1 calc R U
H40B H 1.217934 1.084434 1.026566 0.034 Uiso 1 1 calc R U
O40' O 1.10659(19) 1.05023(10) 0.92183(7) 0.0265(3) Uani 1 1 d . .
O40 O -0.31848(19) -0.58431(10) 0.09753(8) 0.0282(3) Uani 1 1 d . .
C40 C -0.3223(3) -0.66317(17) 0.03330(12) 0.0330(5) Uani 1 1 d . .
H40C H -0.368831 -0.729467 0.046614 0.040 Uiso 1 1 calc R U
H40D H -0.198510 -0.660687 0.016678 0.040 Uiso 1 1 calc R U

loop_
_atom_site_aniso_label
_atom_site_aniso_U_11
_atom_site_aniso_U_22
_atom_site_aniso_U_33
_atom_site_aniso_U_23
_atom_site_aniso_U_13
_atom_site_aniso_U_12
C1' 0.0161(8) 0.0202(9) 0.0162(8) 0.0027(7) -0.0004(6) 0.0039(7)
C1 0.0158(8) 0.0185(9) 0.0218(9) 0.0017(7) 0.0017(7) 0.0059(7)
C2' 0.0187(8) 0.0202(9) 0.0138(8) 0.0022(7) -0.0001(6) 0.0064(7)
C2 0.0165(8) 0.0171(9) 0.0190(9) 0.0025(7) 0.0003(7) 0.0034(7)
C3' 0.0196(9) 0.0194(9) 0.0136(8) 0.0017(7) -0.0003(6) 0.0045(7)
C3 0.0184(9) 0.0158(8) 0.0187(9) 0.0012(7) 0.0004(7) 0.0052(7)
C21 0.0173(9) 0.0186(9) 0.0258(10) -0.0008(7) 0.0000(7) 0.0049(7)
O21 0.0161(8) 0.0405(10) 0.140(2) -0.0467(12) 0.0005(10) 0.0028(7)
O21' 0.0255(7) 0.0386(9) 0.0288(8) -0.0074(6) -0.0072(6) 0.0163(6)
C21' 0.0176(9) 0.0194(9) 0.0196(9) 0.0006(7) -0.0003(7) 0.0046(7)
C22 0.0148(9) 0.0304(11) 0.0549(15) -0.0205(10) -0.0004(9) -0.0023(8)
O22 0.0142(7) 0.0297(8) 0.0772(13) -0.0287(8) -0.0033(7) 0.0019(6)
O22' 0.0212(6) 0.0235(7) 0.0202(6) -0.0031(5) -0.0010(5) 0.0115(5)
C22' 0.0222(9) 0.0257(10) 0.0224(9) -0.0034(8) 0.0001(7) 0.0128(8)
C23 0.0141(9) 0.0213(10) 0.0362(11) -0.0032(8) 0.0005(8) 0.0006(7)
C23' 0.0195(9) 0.0215(9) 0.0227(9) 0.0010(7) 0.0004(7) 0.0110(7)
C24 0.0233(10) 0.0273(11) 0.0625(16) 0.0158(11) 0.0109(10) 0.0089(8)
F24 0.0492(9) 0.0352(8) 0.1211(16) 0.0380(9) 0.0317(9) 0.0212(7)
F24' 0.0449(8) 0.0445(8) 0.0332(7) 0.0185(6) 0.0096(6) 0.0149(6)
C24' 0.0264(10) 0.0261(10) 0.0282(10) 0.0070(8) 0.0020(8) 0.0130(8)
C25 0.0305(12) 0.0625(17) 0.0439(14) 0.0247(12) 0.0134(10) 0.0158(11)
F25 0.0779(13) 0.1272(18) 0.0678(12) 0.0648(12) 0.0384(10) 0.0501(12)
F25' 0.0387(8) 0.0275(7) 0.0852(12) 0.0150(7) 0.0045(7) -0.0009(6)
C25' 0.0241(10) 0.0216(10) 0.0528(14) 0.0067(9) 0.0010(9) 0.0065(8)
C26 0.0233(10) 0.0488(14) 0.0317(12) -0.0066(10) 0.0054(9) 0.0065(10)
F26 0.0466(9) 0.0834(12) 0.0390(8) -0.0175(8) 0.0133(7) 0.0123(8)
F26' 0.0455(8) 0.0369(8) 0.0628(10) -0.0215(7) -0.0207(7) 0.0074(6)
C26' 0.0287(11) 0.0257(11) 0.0410(13) -0.0105(9) -0.0103(9) 0.0095(9)
C27 0.0206(10) 0.0191(10) 0.0453(13) -0.0053(9) 0.0014(9) 0.0009(7)
F27 0.0435(8) 0.0186(6) 0.0809(11) -0.0058(7) 0.0127(7) 0.0049(6)
F27' 0.0557(9) 0.0559(9) 0.0207(6) -0.0044(6) -0.0054(6) 0.0225(7)
C27' 0.0327(11) 0.0359(12) 0.0224(10) -0.0021(9) -0.0034(8) 0.0152(9)
C28 0.0203(9) 0.0228(10) 0.0302(10) 0.0023(8) -0.0025(8) 0.0018(7)
F28 0.0494(8) 0.0443(8) 0.0389(8) 0.0150(6) 0.0011(6) 0.0122(6)
F28' 0.0330(7) 0.0345(7) 0.0305(7) 0.0104(5) 0.0049(5) 0.0067(5)
C28' 0.0228(9) 0.0235(10) 0.0251(10) 0.0030(8) 0.0014(7) 0.0097(8)
C31 0.0137(8) 0.0181(9) 0.0232(9) 0.0009(7) 0.0002(7) 0.0037(7)
C31' 0.0169(8) 0.0213(9) 0.0207(9) 0.0002(7) 0.0021(7) 0.0060(7)
C32 0.0143(8) 0.0198(9) 0.0239(9) 0.0024(7) 0.0010(7) 0.0028(7)
C32' 0.0173(9) 0.0211(9) 0.0253(10) 0.0006(8) 0.0009(7) 0.0064(7)
C33 0.0141(8) 0.0178(9) 0.0222(9) -0.0004(7) -0.0006(7) 0.0039(7)
C33' 0.0159(8) 0.0178(9) 0.0247(9) -0.0023(7) -0.0004(7) 0.0068(7)
C34 0.0235(9) 0.0182(9) 0.0258(10) 0.0048(7) 0.0040(7) 0.0028(7)
C34' 0.0227(9) 0.0194(9) 0.0197(9) 0.0017(7) -0.0002(7) 0.0070(7)
C35 0.0236(9) 0.0224(9) 0.0217(9) 0.0032(7) 0.0044(7) 0.0042(7)
C35' 0.0232(9) 0.0152(8) 0.0228(9) 0.0030(7) 0.0004(7) 0.0040(7)
C36 0.0183(9) 0.0184(9) 0.0205(9) 0.0003(7) -0.0006(7) 0.0057(7)
C36' 0.0199(9) 0.0162(9) 0.0213(9) -0.0001(7) -0.0001(7) 0.0055(7)
C37 0.0236(9) 0.0175(9) 0.0236(9) 0.0042(7) 0.0009(7) 0.0047(7)
C37' 0.0226(9) 0.0192(9) 0.0217(9) 0.0035(7) 0.0023(7) 0.0046(7)
C38 0.0228(9) 0.0212(9) 0.0197(9) 0.0036(7) 0.0021(7) 0.0062(7)
C38' 0.0196(9) 0.0172(9) 0.0282(10) 0.0023(7) 0.0028(7) 0.0027(7)
C39 0.0227(9) 0.0235(10) 0.0220(9) -0.0004(8) -0.0008(7) 0.0082(8)
O39 0.0329(8) 0.0188(7) 0.0321(8) -0.0039(6) 0.0018(6) 0.0040(6)
O39' 0.0405(9) 0.0219(7) 0.0255(7) 0.0027(6) -0.0015(6) -0.0063(6)
C39' 0.0240(9) 0.0180(9) 0.0197(9) 0.0021(7) -0.0006(7) 0.0049(7)
C41' 0.0463(13) 0.0315(12) 0.0256(11) -0.0013(9) -0.0003(9) 0.0074(10)
C41 0.0414(13) 0.0313(11) 0.0269(11) 0.0000(9) 0.0014(9) 0.0019(9)
C40' 0.0328(11) 0.0289(11) 0.0193(10) -0.0003(8) -0.0036(8) 0.0002(8)
O40' 0.0335(8) 0.0224(7) 0.0187(7) 0.0015(5) -0.0013(6) -0.0020(6)
O40 0.0343(8) 0.0251(7) 0.0222(7) -0.0044(6) 0.0065(6) 0.0074(6)
C40 0.0432(12) 0.0299(11) 0.0239(10) -0.0063(8) 0.0067(9) 0.0134(9)

loop_
_atom_type_symbol
_atom_type_description
_atom_type_scat_dispersion_real
_atom_type_scat_dispersion_imag
_atom_type_scat_source
C C 0.0033 0.0016 'International Tables Vol C Tables 4.2.6.8 and 6.1.1.4'
H H 0.0000 0.0000 'International Tables Vol C Tables 4.2.6.8 and 6.1.1.4'
F F 0.0171 0.0103 'International Tables Vol C Tables 4.2.6.8 and 6.1.1.4'
O O 0.0106 0.0060 'International Tables Vol C Tables 4.2.6.8 and 6.1.1.4'

loop_
_geom_angle_atom_site_label_1
_geom_angle_atom_site_label_2
_geom_angle_atom_site_label_3
_geom_angle
_geom_angle_site_symmetry_1
_geom_angle_site_symmetry_3
C2' C1' C3' 121.30(17) 2_666 .
C2' C1' H1' 119.4 2_666 .
C3' C1' H1' 119.4 . .
C2 C1 C3 122.15(16) . .
C2 C1 H1 118.9 . .
C3 C1 H1 118.9 . .
C1' C2' C3' 120.27(16) 2_666 .
C1' C2' C21' 116.12(16) 2_666 .
C3' C2' C21' 123.59(16) . .
C1 C2 C3 119.64(16) . 2_456
C1 C2 C21 115.54(15) . .
C3 C2 C21 124.81(16) 2_456 .
C1' C3' C2' 118.43(16) . .
C1' C3' C31' 118.49(16) . .
C2' C3' C31' 123.05(16) . .
C1 C3 C2 118.22(16) . 2_456
C1 C3 C31 118.07(16) . .
C2 C3 C31 123.66(16) 2_456 .
O21 C21 O22 122.24(18) . .
O21 C21 C2 123.93(18) . .
O22 C21 C2 113.76(15) . .
O21' C21' O22' 124.50(17) . .
O21' C21' C2' 123.07(16) . .
O22' C21' C2' 112.39(15) . .
O22 C22 C23 106.42(17) . .
O22 C22 H22A 110.4 . .
C23 C22 H22A 110.4 . .
O22 C22 H22B 110.4 . .
C23 C22 H22B 110.4 . .
H22A C22 H22B 108.6 . .
C21 O22 C22 117.29(15) . .
C21' O22' C22' 114.44(14) . .
O22' C22' C23' 108.25(14) . .
O22' C22' H22C 110.0 . .
C23' C22' H22C 110.0 . .
O22' C22' H22D 110.0 . .
C23' C22' H22D 110.0 . .
H22C C22' H22D 108.4 . .
C28 C23 C24 116.02(19) . .
C28 C23 C22 122.5(2) . .
C24 C23 C22 121.4(2) . .
C24' C23' C28' 116.68(18) . .
C24' C23' C22' 120.43(18) . .
C28' C23' C22' 122.75(18) . .
F24 C24 C25 118.6(2) . .
F24 C24 C23 118.5(2) . .
C25 C24 C23 122.9(2) . .
F24' C24' C23' 118.93(18) . .
F24' C24' C25' 118.58(19) . .
C23' C24' C25' 122.49(19) . .
F25 C25 C24 120.5(2) . .
F25 C25 C26 120.0(2) . .
C24 C25 C26 119.5(2) . .
F25' C25' C26' 120.5(2) . .
F25' C25' C24' 120.2(2) . .
C26' C25' C24' 119.3(2) . .
F26 C26 C27 120.1(2) . .
F26 C26 C25 120.2(2) . .
C27 C26 C25 119.7(2) . .
F26' C26' C25' 120.3(2) . .
F26' C26' C27' 119.7(2) . .
C25' C26' C27' 119.95(19) . .
F27 C27 C26 120.0(2) . .
F27 C27 C28 120.1(2) . .
C26 C27 C28 119.9(2) . .
F27' C27' C26' 119.82(19) . .
F27' C27' C28' 120.7(2) . .
C26' C27' C28' 119.5(2) . .
F28 C28 C27 117.49(19) . .
F28 C28 C23 120.45(19) . .
C27 C28 C23 122.1(2) . .
F28' C28' C27' 117.79(18) . .
F28' C28' C23' 120.10(17) . .
C27' C28' C23' 122.07(19) . .
C32 C31 C3 176.9(2) . .
C32' C31' C3' 175.3(2) . .
C31 C32 C33 176.96(19) . .
C31' C32' C33' 170.5(2) . .
C34 C33 C38 119.43(17) . .
C34 C33 C32 120.06(17) . .
C38 C33 C32 120.51(17) . .
C38' C33' C34' 120.04(17) . .
C38' C33' C32' 117.42(17) . .
C34' C33' C32' 122.51(17) . .
C35 C34 C33 119.90(17) . .
C35 C34 H34 120.1 . .
C33 C34 H34 120.1 . .
C35' C34' C33' 119.46(17) . .
C35' C34' H34' 120.3 . .
C33' C34' H34' 120.3 . .
C34 C35 C36 120.46(18) . .
C34 C35 H35 119.8 . .
C36 C35 H35 119.8 . .
C34' C35' C36' 120.35(17) . .
C34' C35' H35' 119.8 . .
C36' C35' H35' 119.8 . .
C37 C36 C35 119.72(17) . .
C37 C36 C39 119.23(17) . .
C35 C36 C39 120.98(17) . .
C37' C36' C35' 119.79(17) . .
C37' C36' C39' 120.77(17) . .
C35' C36' C39' 119.42(17) . .
C38 C37 C36 120.08(17) . .
C38 C37 H37 120.0 . .
C36 C37 H37 120.0 . .
C38' C37' C36' 120.58(18) . .
C38' C37' H37' 119.7 . .
C36' C37' H37' 119.7 . .
C37 C38 C33 120.39(17) . .
C37 C38 H38 119.8 . .
C33 C38 H38 119.8 . .
C37' C38' C33' 119.76(17) . .
C37' C38' H38' 120.1 . .
C33' C38' H38' 120.1 . .
O39 C39 O40 124.71(17) . .
O39 C39 C36 124.31(18) . .
O40 C39 C36 110.98(16) . .
O39' C39' O40' 123.98(17) . .
O39' C39' C36' 124.63(17) . .
O40' C39' C36' 111.36(16) . .
C40' C41' H41A 109.5 . .
C40' C41' H41B 109.5 . .
H41A C41' H41B 109.5 . .
C40' C41' H41C 109.5 . .
H41A C41' H41C 109.5 . .
H41B C41' H41C 109.5 . .
C40 C41 H41D 109.5 . .
C40 C41 H41E 109.5 . .
H41D C41 H41E 109.5 . .
C40 C41 H41F 109.5 . .
H41D C41 H41F 109.5 . .
H41E C41 H41F 109.5 . .
O40' C40' C41' 110.17(17) . .
O40' C40' H40A 109.6 . .
C41' C40' H40A 109.6 . .
O40' C40' H40B 109.6 . .
C41' C40' H40B 109.6 . .
H40A C40' H40B 108.1 . .
C39' O40' C40' 117.00(15) . .
C39 O40 C40 117.34(16) . .
O40 C40 C41 109.33(18) . .
O40 C40 H40C 109.8 . .
C41 C40 H40C 109.8 . .
O40 C40 H40D 109.8 . .
C41 C40 H40D 109.8 . .
H40C C40 H40D 108.3 . .

loop_
_geom_bond_atom_site_label_1
_geom_bond_atom_site_label_2
_geom_bond_distance
_geom_bond_site_symmetry_2
C1' C2' 1.388(3) 2_666
C1' C3' 1.401(2) .
C1' H1' 0.9500 .
C1 C2 1.386(2) .
C1 C3 1.396(2) .
C1 H1 0.9500 .
C2' C3' 1.409(3) .
C2' C21' 1.502(2) .
C2 C3 1.411(2) 2_456
C2 C21 1.496(2) .
C3' C31' 1.430(3) .
C3 C31 1.429(2) .
C21 O21 1.180(2) .
C21 O22 1.301(2) .
O21' C21' 1.196(2) .
C21' O22' 1.337(2) .
C22 O22 1.452(2) .
C22 C23 1.495(3) .
C22 H22A 0.9900 .
C22 H22B 0.9900 .
O22' C22' 1.460(2) .
C22' C23' 1.498(3) .
C22' H22C 0.9900 .
C22' H22D 0.9900 .
C23 C28 1.380(3) .
C23 C24 1.383(3) .
C23' C24' 1.380(3) .
C23' C28' 1.380(3) .
C24 F24 1.335(3) .
C24 C25 1.368(4) .
F24' C24' 1.336(2) .
C24' C25' 1.380(3) .
C25 F25 1.334(3) .
C25 C26 1.369(4) .
F25' C25' 1.337(3) .
C25' C26' 1.369(3) .
C26 F26 1.335(3) .
C26 C27 1.368(3) .
F26' C26' 1.335(2) .
C26' C27' 1.378(3) .
C27 F27 1.337(2) .
C27 C28 1.378(3) .
F27' C27' 1.337(2) .
C27' C28' 1.379(3) .
C28 F28 1.337(2) .
F28' C28' 1.337(2) .
C31 C32 1.197(3) .
C31' C32' 1.196(3) .
C32 C33 1.433(2) .
C32' C33' 1.433(3) .
C33 C34 1.396(3) .
C33 C38 1.397(3) .
C33' C38' 1.399(3) .
C33' C34' 1.402(3) .
C34 C35 1.381(3) .
C34 H34 0.9500 .
C34' C35' 1.387(3) .
C34' H34' 0.9500 .
C35 C36 1.391(3) .
C35 H35 0.9500 .
C35' C36' 1.393(3) .
C35' H35' 0.9500 .
C36 C37 1.390(3) .
C36 C39 1.487(2) .
C36' C37' 1.391(3) .
C36' C39' 1.489(2) .
C37 C38 1.379(3) .
C37 H37 0.9500 .
C37' C38' 1.378(3) .
C37' H37' 0.9500 .
C38 H38 0.9500 .
C38' H38' 0.9500 .
C39 O39 1.205(2) .
C39 O40 1.341(2) .
O39' C39' 1.202(2) .
C39' O40' 1.338(2) .
C41' C40' 1.501(3) .
C41' H41A 0.9800 .
C41' H41B 0.9800 .
C41' H41C 0.9800 .
C41 C40 1.498(3) .
C41 H41D 0.9800 .
C41 H41E 0.9800 .
C41 H41F 0.9800 .
C40' O40' 1.455(2) .
C40' H40A 0.9900 .
C40' H40B 0.9900 .
O40 C40 1.453(2) .
C40 H40C 0.9900 .
C40 H40D 0.9900 .
